data_7111948
loop_
_publ_author_name
'Zi-Yi Du'
'Ying-Ping Zhao'
'Wei-Xiong Zhang'
'Hao-Long Zhou'
'Chun-Ting He'
'Wei Xue'
'Bao-Ying Wang'
'Xiao-Ming Chen'

_publ_section_title
;
 Above-room-temperature ferroelastic phase transition in a perovskite-like
 compound [N(CH3)4][Cd(N3)3]
;
_journal_name_full Chem.Commun.
_journal_page_first 1989
_journal_paper_doi 10.1039/c3cc48581a
_journal_volume 50
_journal_year 2014
_chemical_formula_sum 'C4 H12 Cd N10'
_chemical_formula_weight 312.64
_chemical_name_systematic
; 
 ? 
;
_space_group_IT_number 221
_symmetry_cell_setting cubic
_symmetry_space_group_name_Hall '-P 4 2 3'
_symmetry_space_group_name_H-M 'P m -3 m'
_atom_sites_solution_primary direct
_atom_sites_solution_secondary difmap
_audit_creation_method SHELXL-97
_cell_angle_alpha 90.00
_cell_angle_beta 90.00
_cell_angle_gamma 90.00
_cell_formula_units_Z 1
_cell_length_a 6.52280(10)
_cell_length_b 6.52280(10)
_cell_length_c 6.52280(10)
_cell_measurement_temperature 350(2)
_cell_volume 277.525(7)
_computing_cell_refinement
;
CrysAlisPro, Agilent Technologies,
Version 1.171.35.11 (release 16-05-2011 CrysAlis171 .NET)
(compiled May 16 2011,17:55:39)
;
_computing_data_collection
;
CrysAlisPro, Agilent Technologies,
Version 1.171.35.11 (release 16-05-2011 CrysAlis171 .NET)
(compiled May 16 2011,17:55:39)
;
_computing_data_reduction
;
CrysAlisPro, Agilent Technologies,
Version 1.171.35.11 (release 16-05-2011 CrysAlis171 .NET)
(compiled May 16 2011,17:55:39)
;
_computing_molecular_graphics 'Bruker SHELXTL'
_computing_publication_material 'Bruker SHELXTL'
_computing_structure_refinement 'SHELXL-97 (Sheldrick, 1997)'
_computing_structure_solution 'SHELXS-97 (Sheldrick, 1990)'
_diffrn_ambient_temperature 350(2)
_diffrn_measured_fraction_theta_full 1.000
_diffrn_measured_fraction_theta_max 1.000
_diffrn_measurement_device_type 'multiwire proportional'
_diffrn_measurement_method 'phi and omega scans'
_diffrn_radiation_monochromator graphite
_diffrn_radiation_source 'fine-focus sealed tube'
_diffrn_radiation_type MoK\a
_diffrn_radiation_wavelength 0.71073
_diffrn_reflns_av_R_equivalents 0.0393
_diffrn_reflns_av_sigmaI/netI 0.0151
_diffrn_reflns_limit_h_max 8
_diffrn_reflns_limit_h_min -6
_diffrn_reflns_limit_k_max 8
_diffrn_reflns_limit_k_min -8
_diffrn_reflns_limit_l_max 8
_diffrn_reflns_limit_l_min -8
_diffrn_reflns_number 2354
_diffrn_reflns_theta_full 28.76
_diffrn_reflns_theta_max 28.76
_diffrn_reflns_theta_min 3.12
_exptl_absorpt_coefficient_mu 1.956
_exptl_absorpt_correction_T_max 0.8916
_exptl_absorpt_correction_T_min 0.7197
_exptl_absorpt_correction_type multi-scan
_exptl_absorpt_process_details
;
CrysAlisPro, Agilent Technologies,
Version 1.171.35.21 (release 20-01-2012 CrysAlis171 .NET)
(compiled Jan 23 2012,18:06:46)
Empirical absorption correction using spherical harmonics,
 implemented in SCALE3 ABSPACK scaling algorithm.
;
_exptl_crystal_colour colorless
_exptl_crystal_density_diffrn 1.871
_exptl_crystal_density_method 'not measured'
_exptl_crystal_description block
_exptl_crystal_F_000 154
_exptl_crystal_size_max 0.18
_exptl_crystal_size_mid 0.08
_exptl_crystal_size_min 0.06
_refine_diff_density_max 0.299
_refine_diff_density_min -0.184
_refine_diff_density_rms 0.082
_refine_ls_extinction_coef 0.046(12)
_refine_ls_extinction_expression Fc^*^=kFc[1+0.001xFc^2^\l^3^/sin(2\q)]^-1/4^
_refine_ls_extinction_method SHELXL
_refine_ls_goodness_of_fit_ref 1.057
_refine_ls_matrix_type full
_refine_ls_number_parameters 16
_refine_ls_number_reflns 104
_refine_ls_number_restraints 0
_refine_ls_restrained_S_all 1.057
_refine_ls_R_factor_all 0.0208
_refine_ls_R_factor_gt 0.0199
_refine_ls_shift/su_max 0.000
_refine_ls_shift/su_mean 0.000
_refine_ls_structure_factor_coef Fsqd
_refine_ls_weighting_details 'calc w=1/[\s^2^(Fo^2^)+(0.0300P)^2^+0.1000P] where P=(Fo^2^+2Fc^2^)/3'
_refine_ls_weighting_scheme calc
_refine_ls_wR_factor_gt 0.0474
_refine_ls_wR_factor_ref 0.0477
_reflns_number_gt 103
_reflns_number_total 104
_reflns_threshold_expression >2sigma(I)
_cod_data_source_file c3cc48581a.txt
_cod_data_source_block 1-350K
_cod_original_sg_symbol_H-M Pm-3m
_cod_database_code 7111948

loop_
_symmetry_equiv_pos_as_xyz
'x, y, z'
'-x, -y, z'
'-x, y, -z'
'x, -y, -z'
'z, x, y'
'z, -x, -y'
'-z, -x, y'
'-z, x, -y'
'y, z, x'
'-y, z, -x'
'y, -z, -x'
'-y, -z, x'
'y, x, -z'
'-y, -x, -z'
'y, -x, z'
'-y, x, z'
'x, z, -y'
'-x, z, y'
'-x, -z, -y'
'x, -z, y'
'z, y, -x'
'z, -y, x'
'-z, y, x'
'-z, -y, -x'
'-x, -y, -z'
'x, y, -z'
'x, -y, z'
'-x, y, z'
'-z, -x, -y'
'-z, x, y'
'z, x, -y'
'z, -x, y'
'-y, -z, -x'
'y, -z, x'
'-y, z, x'
'y, z, -x'
'-y, -x, z'
'y, x, z'
'-y, x, -z'
'y, -x, -z'
'-x, -z, y'
'x, -z, -y'
'x, z, y'
'-x, z, -y'
'-z, -y, x'
'-z, y, -x'
'z, -y, -x'
'z, y, x'

loop_
_atom_site_label
_atom_site_type_symbol
_atom_site_fract_x
_atom_site_fract_y
_atom_site_fract_z
_atom_site_U_iso_or_equiv
_atom_site_adp_type
_atom_site_occupancy
_atom_site_symmetry_multiplicity
_atom_site_calc_flag
_atom_site_refinement_flags
Cd1 Cd 0.0000 0.0000 0.0000 0.0470(4) Uani 1 48 d S
N1 N 0.0000 0.3453(13) 0.085(2) 0.105(6) Uani 0.25 2 d SP
N2 N 0.0000 0.5000 0.0000 0.078(2) Uani 1 16 d S
N3 N -0.5000 0.5000 0.5000 0.067(3) Uani 1 48 d S
C1 C -0.653(2) 0.5000 0.347(2) 0.209(14) Uani 0.33 4 d SP

loop_
_atom_site_aniso_label
_atom_site_aniso_U_11
_atom_site_aniso_U_22
_atom_site_aniso_U_33
_atom_site_aniso_U_23
_atom_site_aniso_U_13
_atom_site_aniso_U_12
Cd1 0.0470(4) 0.0470(4) 0.0470(4) 0.000 0.000 0.000
N1 0.177(17) 0.056(5) 0.080(6) -0.014(5) 0.000 0.000
N2 0.091(3) 0.051(4) 0.091(3) 0.000 0.000 0.000
N3 0.067(3) 0.067(3) 0.067(3) 0.000 0.000 0.000
C1 0.24(2) 0.141(18) 0.24(2) 0.000 -0.19(2) 0.000

loop_
_atom_type_symbol
_atom_type_description
_atom_type_scat_dispersion_real
_atom_type_scat_dispersion_imag
_atom_type_scat_source
C C 0.0033 0.0016 'International Tables Vol C Tables 4.2.6.8 and 6.1.1.4'
H H 0.0000 0.0000 'International Tables Vol C Tables 4.2.6.8 and 6.1.1.4'
N N 0.0061 0.0033 'International Tables Vol C Tables 4.2.6.8 and 6.1.1.4'
Cd Cd -0.8075 1.2024 'International Tables Vol C Tables 4.2.6.8 and 6.1.1.4'

loop_
_geom_angle_atom_site_label_1
_geom_angle_atom_site_label_2
_geom_angle_atom_site_label_3
_geom_angle
_geom_angle_site_symmetry_1
_geom_angle_site_symmetry_3
N1 Cd1 N1 117.6(6) 42 .
N1 Cd1 N1 62.4(6) 42 25
N1 Cd1 N1 180.0(6) . 25
N1 Cd1 N1 180.00(10) 42 18
N1 Cd1 N1 62.4(6) . 18
N1 Cd1 N1 117.6(6) 25 18
N1 Cd1 N1 103.4(3) 42 38
N1 Cd1 N1 86.73(15) . 38
N1 Cd1 N1 93.27(15) 25 38
N1 Cd1 N1 76.6(3) 18 38
N1 Cd1 N1 76.6(3) 42 14
N1 Cd1 N1 93.27(15) . 14
N1 Cd1 N1 86.73(15) 25 14
N1 Cd1 N1 103.4(3) 18 14
N1 Cd1 N1 180.0(6) 38 14
N1 Cd1 N1 86.73(15) 42 33
N1 Cd1 N1 103.4(3) . 33
N1 Cd1 N1 76.6(3) 25 33
N1 Cd1 N1 93.27(15) 18 33
N1 Cd1 N1 160.6(4) 38 33
N1 Cd1 N1 19.4(4) 14 33
N1 Cd1 N1 93.27(15) 42 9
N1 Cd1 N1 76.6(3) . 9
N1 Cd1 N1 103.4(3) 25 9
N1 Cd1 N1 86.73(15) 18 9
N1 Cd1 N1 19.4(4) 38 9
N1 Cd1 N1 160.6(4) 14 9
N1 Cd1 N1 180.0(6) 33 9
N1 Cd1 N1 76.6(3) 42 45
N1 Cd1 N1 160.6(4) . 45
N1 Cd1 N1 19.4(4) 25 45
N1 Cd1 N1 103.4(3) 18 45
N1 Cd1 N1 103.4(3) 38 45
N1 Cd1 N1 76.6(3) 14 45
N1 Cd1 N1 62.4(6) 33 45
N1 Cd1 N1 117.6(6) 9 45
N1 Cd1 N1 103.4(3) 42 21
N1 Cd1 N1 19.4(4) . 21
N1 Cd1 N1 160.6(4) 25 21
N1 Cd1 N1 76.6(3) 18 21
N1 Cd1 N1 76.6(3) 38 21
N1 Cd1 N1 103.4(3) 14 21
N1 Cd1 N1 117.6(6) 33 21
N1 Cd1 N1 62.4(6) 9 21
N1 Cd1 N1 180.00(10) 45 21
N1 Cd1 N1 160.6(4) 42 5
N1 Cd1 N1 76.6(3) . 5
N1 Cd1 N1 103.4(3) 25 5
N1 Cd1 N1 19.4(4) 18 5
N1 Cd1 N1 62.4(6) 38 5
N1 Cd1 N1 117.6(6) 14 5
N1 Cd1 N1 103.4(3) 33 5
N1 Cd1 N1 76.6(3) 9 5
N1 Cd1 N1 93.27(15) 45 5
N1 Cd1 N1 86.73(15) 21 5
N1 Cd1 N1 19.4(4) 42 29
N1 Cd1 N1 103.4(3) . 29
N1 Cd1 N1 76.6(3) 25 29
N1 Cd1 N1 160.6(4) 18 29
N1 Cd1 N1 117.6(6) 38 29
N1 Cd1 N1 62.4(6) 14 29
N1 Cd1 N1 76.6(3) 33 29
N1 Cd1 N1 103.4(3) 9 29
N1 Cd1 N1 86.73(15) 45 29
N1 Cd1 N1 93.27(15) 21 29
N1 Cd1 N1 180.00(10) 5 29
N1 N1 N1 90.000(2) 46 21
N1 N1 N1 45.000(1) 46 26
N1 N1 N1 45.000(1) 21 26
N1 N1 N2 70.1(4) 46 .
N1 N1 N2 70.1(4) 21 .
N1 N1 N2 61.2(6) 26 .
N1 N1 Cd1 80.3(2) 46 .
N1 N1 Cd1 80.3(2) 21 .
N1 N1 Cd1 76.2(3) 26 .
N2 N1 Cd1 137.4(9) . .
N1 N2 N1 180.0(12) 26 2_565
N1 N2 N1 39.8(8) 26 46
N1 N2 N1 140.2(8) 2_565 46
N1 N2 N1 140.2(8) 26 22_565
N1 N2 N1 39.8(8) 2_565 22_565
N1 N2 N1 180.000(1) 46 22_565
N1 N2 N1 122.5(12) 26 25_565
N1 N2 N1 57.5(12) 2_565 25_565
N1 N2 N1 140.2(8) 46 25_565
N1 N2 N1 39.8(8) 22_565 25_565
N1 N2 N1 57.5(12) 26 .
N1 N2 N1 122.5(12) 2_565 .
N1 N2 N1 39.8(8) 46 .
N1 N2 N1 140.2(8) 22_565 .
N1 N2 N1 180.0(12) 25_565 .
N1 N2 N1 39.8(8) 26 21
N1 N2 N1 140.2(8) 2_565 21
N1 N2 N1 57.5(12) 46 21
N1 N2 N1 122.5(12) 22_565 21
N1 N2 N1 140.2(8) 25_565 21
N1 N2 N1 39.8(8) . 21
N1 N2 N1 140.2(8) 26 45_565
N1 N2 N1 39.8(8) 2_565 45_565
N1 N2 N1 122.5(12) 46 45_565
N1 N2 N1 57.5(12) 22_565 45_565
N1 N2 N1 39.8(8) 25_565 45_565
N1 N2 N1 140.2(8) . 45_565
N1 N2 N1 180.000(2) 21 45_565
C1 N3 C1 180.000(1) 29_556 5_465
C1 N3 C1 60.0 29_556 25_466
C1 N3 C1 120.0 5_465 25_466
C1 N3 C1 60.0 29_556 33_565
C1 N3 C1 120.0 5_465 33_565
C1 N3 C1 60.0 25_466 33_565
C1 N3 C1 120.000(1) 29_556 9_456
C1 N3 C1 60.000(1) 5_465 9_456
C1 N3 C1 120.000(1) 25_466 9_456
C1 N3 C1 180.000(1) 33_565 9_456
C1 N3 C1 120.000(1) 29_556 .
C1 N3 C1 60.000(1) 5_465 .
C1 N3 C1 180.000(1) 25_466 .
C1 N3 C1 120.000(1) 33_565 .
C1 N3 C1 60.000(1) 9_456 .
C1 N3 C1 120.0 29_556 26_556
C1 N3 C1 60.000(1) 5_465 26_556
C1 N3 C1 90.000(1) 25_466 26_556
C1 N3 C1 60.000(1) 33_565 26_556
C1 N3 C1 120.000(1) 9_456 26_556
C1 N3 C1 90.000(1) . 26_556
C1 N3 C1 90.0 29_556 6_456
C1 N3 C1 90.000(1) 5_465 6_456
C1 N3 C1 120.0 25_466 6_456
C1 N3 C1 60.0 33_565 6_456
C1 N3 C1 120.000(1) 9_456 6_456
C1 N3 C1 60.0 . 6_456
C1 N3 C1 60.0 26_556 6_456
C1 N3 C1 90.000(1) 29_556 30_565
C1 N3 C1 90.0 5_465 30_565
C1 N3 C1 60.0 25_466 30_565
C1 N3 C1 120.000(1) 33_565 30_565
C1 N3 C1 60.0 9_456 30_565
C1 N3 C1 120.000(1) . 30_565
C1 N3 C1 120.000(1) 26_556 30_565
C1 N3 C1 180.000(1) 6_456 30_565
C1 N3 C1 60.000(1) 29_556 2_465
C1 N3 C1 120.0 5_465 2_465
C1 N3 C1 90.000(1) 25_466 2_465
C1 N3 C1 120.000(1) 33_565 2_465
C1 N3 C1 60.000(1) 9_456 2_465
C1 N3 C1 90.000(1) . 2_465
C1 N3 C1 180.000(1) 26_556 2_465
C1 N3 C1 120.000(1) 6_456 2_465
C1 N3 C1 60.000(1) 30_565 2_465
C1 N3 C1 60.0 29_556 34_466
C1 N3 C1 120.000(1) 5_465 34_466
C1 N3 C1 120.000(1) 25_466 34_466
C1 N3 C1 90.000(1) 33_565 34_466
C1 N3 C1 90.000(1) 9_456 34_466
C1 N3 C1 60.0 . 34_466
C1 N3 C1 120.0 26_556 34_466
C1 N3 C1 60.0 6_456 34_466
C1 N3 C1 120.000(1) 30_565 34_466
C1 N3 C1 60.0 2_465 34_466
C1 N3 C1 120.000(1) 29_556 10
C1 N3 C1 60.0 5_465 10
C1 N3 C1 60.0 25_466 10
C1 N3 C1 90.000(1) 33_565 10
C1 N3 C1 90.000(1) 9_456 10
C1 N3 C1 120.000(1) . 10
C1 N3 C1 60.000(1) 26_556 10
C1 N3 C1 120.000(1) 6_456 10
C1 N3 C1 60.000(1) 30_565 10
C1 N3 C1 120.000(1) 2_465 10
C1 N3 C1 180.000(1) 34_466 10
C1 C1 N3 60.0 34_466 .
C1 C1 C1 60.000(1) 34_466 6_456
N3 C1 C1 60.000(1) . 6_456
C1 C1 C1 90.000(6) 34_466 9_456
N3 C1 C1 60.000(1) . 9_456
C1 C1 C1 120.000(6) 6_456 9_456
C1 C1 C1 120.000(4) 34_466 5_465
N3 C1 C1 60.0 . 5_465
C1 C1 C1 90.0 6_456 5_465
C1 C1 C1 60.000(1) 9_456 5_465
C1 C1 C1 45.000(1) 34_466 2_465
N3 C1 C1 45.0 . 2_465
C1 C1 C1 90.0 6_456 2_465
C1 C1 C1 45.000(2) 9_456 2_465
C1 C1 C1 90.000(3) 5_465 2_465
C1 C1 C1 90.000(1) 34_466 26_556
N3 C1 C1 45.0 . 26_556
C1 C1 C1 45.000(1) 6_456 26_556
C1 C1 C1 90.0 9_456 26_556
C1 C1 C1 45.000(1) 5_465 26_556
C1 C1 C1 90.000(1) 2_465 26_556

loop_
_geom_bond_atom_site_label_1
_geom_bond_atom_site_label_2
_geom_bond_distance
_geom_bond_site_symmetry_2
Cd1 N1 2.319(9) 42
Cd1 N1 2.319(9) .
Cd1 N1 2.319(9) 25
Cd1 N1 2.319(9) 18
Cd1 N1 2.319(9) 38
Cd1 N1 2.319(9) 14
Cd1 N1 2.319(9) 33
Cd1 N1 2.319(9) 9
Cd1 N1 2.319(9) 45
Cd1 N1 2.319(9) 21
Cd1 N1 2.319(9) 5
Cd1 N1 2.319(9) 29
N1 N1 0.783(18) 46
N1 N1 0.783(18) 21
N1 N1 1.11(3) 26
N1 N2 1.151(10) .
N2 N1 1.151(10) 26
N2 N1 1.151(10) 2_565
N2 N1 1.151(10) 46
N2 N1 1.151(10) 22_565
N2 N1 1.151(10) 25_565
N2 N1 1.151(10) 21
N2 N1 1.151(10) 45_565
N3 C1 1.407(18) 29_556
N3 C1 1.407(18) 5_465
N3 C1 1.407(18) 25_466
N3 C1 1.407(18) 33_565
N3 C1 1.407(18) 9_456
N3 C1 1.407(18) .
N3 C1 1.407(18) 26_556
N3 C1 1.407(18) 6_456
N3 C1 1.407(18) 30_565
N3 C1 1.407(18) 2_465
N3 C1 1.407(18) 34_466
N3 C1 1.407(18) 10
C1 C1 1.407(18) 34_466
C1 C1 1.407(18) 6_456
C1 C1 1.407(18) 9_456
C1 C1 1.407(18) 5_465
C1 C1 1.99(3) 2_465
C1 C1 1.99(3) 26_556
